data_1512627
loop_
_publ_author_name
'Takashi Tsuno'
'Daiki Kato'
'Henri Brunner'
'Hayato Ike'

_publ_contact_author_address
;Department of Apllied Molecular Chemistry
College of Industrial Technology
Nihon University
Narashino, Chiba275-8575, Japan
;
_publ_contact_author_email tsuno.takashi@nihon-u.ac.jp
_publ_contact_author_fax +81-(0)47-474-2579
_publ_contact_author_name 'Takashi Tsuno'
_publ_contact_author_phone +81-(0)47-474-2569
_publ_section_title
;
 Synthesis and structural characterization of
 bis[(4S,5R)-4-methoxycarbonyl- 5-methyl-1,3-oxazolidine]copper(II)
 dichloride and bis[(4S,5R)-4-
 methoxycarbonyl-5-methyl-2-oxazoline]-[(4S,5R)-4-methoxycarbonyl-5-methyl-1,3-
 oxazolidine]ruthenium(III) trichloride
;
_publ_section_title_footnote ' ?'
_journal_name_full
;
Inorganica Chimica Acta
;
_journal_page_first 331
_journal_page_last 334
_journal_paper_doi 10.1016/j.ica.2012.03.003
_journal_volume 392
_journal_year 2012
_chemical_absolute_configuration rm
_chemical_formula_moiety 'C18 H29 Cl3 N3 O9 Ru'
_chemical_formula_sum 'C18 H29 Cl3 N3 O9 Ru'
_chemical_formula_weight 638.86
_chemical_name_systematic
;
 ?
;
_space_group_IT_number 4
_symmetry_cell_setting monoclinic
_symmetry_Int_Tables_number 4
_symmetry_space_group_name_Hall 'P 2yb'
_symmetry_space_group_name_H-M 'P 1 21 1'
_atom_sites_solution_hydrogens geom
_atom_sites_solution_primary direct
_atom_sites_solution_secondary difmap
_audit_conform_dict_location ftp://ftp.iucr.org/pub/cif_core.dic
_audit_conform_dict_name cif_core.dic
_audit_conform_dict_version 2.4
_audit_creation_date 2011-09-10
_audit_creation_method 'WinGX routine CIF_UPDATE'
_cell_angle_alpha 90
_cell_angle_beta 109.610(19)
_cell_angle_gamma 90
_cell_formula_units_Z 2
_cell_length_a 11.019(5)
_cell_length_b 11.209(5)
_cell_length_c 11.378(5)
_cell_measurement_reflns_used 10891
_cell_measurement_temperature 173(2)
_cell_measurement_theta_max 27.50
_cell_measurement_theta_min 3.16
_cell_measurement_wavelength 0.71073
_cell_volume 1323.8(10)
_computing_molecular_graphics 'Ortep-3 for Windows (Farrugia, 1997)'
_computing_publication_material 'WinGX publication routines (Farrugia, 1999)'
_computing_structure_refinement 'SHELXL-97 (Sheldrick, 2008)'
_computing_structure_solution 'DIRDIF08 (Beurskens et al, 2008)'
_diffrn_ambient_temperature 173(2)
_diffrn_measured_fraction_theta_full 0.997
_diffrn_measured_fraction_theta_max 0.997
_diffrn_radiation_monochromator graphite
_diffrn_radiation_probe x-ray
_diffrn_radiation_source 'fine-focus sealed tube'
_diffrn_radiation_type MoK\a
_diffrn_radiation_wavelength 0.71073
_diffrn_reflns_av_R_equivalents 0.0672
_diffrn_reflns_av_unetI/netI 0.0813
_diffrn_reflns_limit_h_max 14
_diffrn_reflns_limit_h_min -14
_diffrn_reflns_limit_k_max 14
_diffrn_reflns_limit_k_min -13
_diffrn_reflns_limit_l_max 14
_diffrn_reflns_limit_l_min -14
_diffrn_reflns_number 13062
_diffrn_reflns_theta_full 27.48
_diffrn_reflns_theta_max 27.48
_diffrn_reflns_theta_min 3.16
_exptl_absorpt_coefficient_mu 0.944
_exptl_absorpt_correction_T_max 1.0000
_exptl_absorpt_correction_T_min 0.6042
_exptl_absorpt_correction_type multi-scan
_exptl_crystal_density_diffrn 1.603
_exptl_crystal_density_method 'not measured'
_exptl_crystal_F_000 650
_exptl_crystal_size_max 0.35
_exptl_crystal_size_mid 0.20
_exptl_crystal_size_min 0.03
_refine_diff_density_max 1.324
_refine_diff_density_min -1.013
_refine_diff_density_rms 0.113
_refine_ls_abs_structure_details 'Flack H D (1983), Acta Cryst. A39, 876-881'
_refine_ls_abs_structure_Flack 0.00(4)
_refine_ls_extinction_method none
_refine_ls_goodness_of_fit_ref 1.062
_refine_ls_hydrogen_treatment constr
_refine_ls_matrix_type full
_refine_ls_number_parameters 307
_refine_ls_number_reflns 5602
_refine_ls_number_restraints 1
_refine_ls_restrained_S_all 1.062
_refine_ls_R_factor_all 0.0639
_refine_ls_R_factor_gt 0.0506
_refine_ls_shift/su_max 0.001
_refine_ls_shift/su_mean 0
_refine_ls_structure_factor_coef Fsqd
_refine_ls_weighting_details 'calc w=1/[\s^2^(Fo^2^)+(0.0323P)^2^+2.0705P] where P=(Fo^2^+2Fc^2^)/3'
_refine_ls_weighting_scheme calc
_refine_ls_wR_factor_gt 0.1021
_refine_ls_wR_factor_ref 0.1091
_reflns_number_gt 4707
_reflns_number_total 5602
_reflns_threshold_expression >2\s(I)
_cod_data_source_file ICA-2012-392-331-334-2.cif
_cod_data_source_block rucl3n3
_cod_depositor_comments
;
The following automatic conversions were performed:

'_geom_bond_publ_flag' value 'Y' changed to 'y' according to the
built-in table from CIF Core dictionary named 'cif_core.dic' version
2.4.1 from 2010-06-29 (12 times).

'_geom_bond_publ_flag' value 'N'
changed to 'n' according to the built-in table from CIF Core
dictionary named 'cif_core.dic' version 2.4.1 from 2010-06-29 (24
times).

'_geom_angle_publ_flag' value 'Y' changed to 'y' according
to the built-in table from CIF Core dictionary named 'cif_core.dic'
version 2.4.1 from 2010-06-29 (18 times).

'_geom_angle_publ_flag'
value 'N' changed to 'n' according to the built-in table from CIF
Core dictionary named 'cif_core.dic' version 2.4.1 from 2010-06-29
(42 times).

Automatic conversion script
Id: cif_fix_values 1891 2012-01-12 08:04:46Z andrius 
;
_cod_original_sg_symbol_H-M 'P 21'
_cod_database_code 1512627

loop_
_symmetry_equiv_pos_as_xyz
'x, y, z'
'-x, y+1/2, -z'

loop_
_atom_site_label
_atom_site_type_symbol
_atom_site_fract_x
_atom_site_fract_y
_atom_site_fract_z
_atom_site_U_iso_or_equiv
_atom_site_adp_type
_atom_site_occupancy
_atom_site_symmetry_multiplicity
_atom_site_calc_flag
_atom_site_refinement_flags
Ru1 Ru 0.83213(4) 0.45416(5) 0.25260(4) 0.02052(11) Uani 1 1 d .
Cl1 Cl 0.62792(14) 0.54180(14) 0.19957(14) 0.0278(3) Uani 1 1 d .
Cl3 Cl 1.03861(14) 0.36736(14) 0.31428(15) 0.0299(4) Uani 1 1 d .
Cl2 Cl 0.79470(16) 0.40117(15) 0.04489(15) 0.0346(4) Uani 1 1 d .
O5 O 0.8321(4) 0.7439(4) 0.4043(4) 0.0293(10) Uani 1 1 d .
O7 O 0.7503(5) 0.0945(5) 0.3213(5) 0.0491(13) Uani 1 1 d .
O3 O 1.2538(4) 0.6172(4) 0.2788(5) 0.0430(12) Uani 1 1 d .
O1 O 0.9057(5) 0.7809(4) 0.0901(4) 0.0363(11) Uani 1 1 d .
N2 N 0.8656(5) 0.4969(4) 0.4423(4) 0.0218(11) Uani 1 1 d .
O6 O 0.6633(4) 0.7400(4) 0.4738(5) 0.0321(11) Uani 1 1 d .
O9 O 0.4110(4) 0.2977(5) 0.1655(4) 0.0390(12) Uani 1 1 d .
O4 O 0.9506(5) 0.4881(4) 0.6507(4) 0.0454(13) Uani 1 1 d .
C14 C 0.6353(7) 0.1138(7) 0.2145(7) 0.0443(18) Uani 1 1 d .
H14 H 0.5579 0.0796 0.2292 0.053 Uiso 1 1 calc R
O2 O 1.1400(5) 0.6876(5) 0.3955(4) 0.0447(13) Uani 1 1 d .
N3 N 0.7545(5) 0.2908(5) 0.2827(6) 0.0318(13) Uani 1 1 d .
C9 C 0.7725(6) 0.5622(5) 0.4869(6) 0.0245(13) Uani 1 1 d .
H9 H 0.6862 0.5227 0.4561 0.029 Uiso 1 1 calc R
C8 C 0.8312(6) 0.5527(6) 0.6312(6) 0.0283(13) Uani 1 1 d .
H8 H 0.8485 0.6337 0.6701 0.034 Uiso 1 1 calc R
N1 N 0.9108(5) 0.6189(5) 0.2189(5) 0.0262(11) Uani 1 1 d .
H1 H 0.9318 0.6611 0.2935 0.031 Uiso 1 1 calc R
C4 C 0.9887(8) 0.6567(8) -0.0420(6) 0.046(2) Uani 1 1 d .
H4A H 0.9786 0.7199 -0.1041 0.069 Uiso 1 1 calc R
H4B H 0.91 0.6084 -0.0647 0.069 Uiso 1 1 calc R
H4C H 1.0619 0.6059 -0.0396 0.069 Uiso 1 1 calc R
C2 C 1.0127(7) 0.7123(6) 0.0852(6) 0.0316(15) Uani 1 1 d .
H2 H 1.0911 0.7639 0.1071 0.038 Uiso 1 1 calc R
C7 C 0.9554(6) 0.4625(8) 0.5371(5) 0.0329(13) Uani 1 1 d .
H7 H 1.0259 0.4188 0.5286 0.039 Uiso 1 1 calc R
C3 C 1.0309(6) 0.6160(6) 0.1863(6) 0.0259(13) Uani 1 1 d .
H3 H 1.0412 0.5358 0.1521 0.031 Uiso 1 1 calc R
C10 C 0.7486(8) 0.4790(7) 0.6880(7) 0.059(2) Uani 1 1 d .
H10A H 0.7896 0.4765 0.7788 0.088 Uiso 1 1 calc R
H10B H 0.7401 0.3976 0.6545 0.088 Uiso 1 1 calc R
H10C H 0.6631 0.5153 0.667 0.088 Uiso 1 1 calc R
C12 C 0.6411(7) 0.8659(6) 0.4468(7) 0.0390(17) Uani 1 1 d .
H12A H 0.5673 0.8922 0.4699 0.058 Uiso 1 1 calc R
H12B H 0.6231 0.8796 0.3575 0.058 Uiso 1 1 calc R
H12C H 0.7178 0.9111 0.4948 0.058 Uiso 1 1 calc R
C18 C 0.3024(7) 0.3377(9) 0.2023(9) 0.062(3) Uani 1 1 d .
H18A H 0.2231 0.3349 0.1299 0.093 Uiso 1 1 calc R
H18B H 0.3178 0.4197 0.2338 0.093 Uiso 1 1 calc R
H18C H 0.2936 0.2852 0.2679 0.093 Uiso 1 1 calc R
C1 C 0.8238(6) 0.6992(6) 0.1221(6) 0.0324(15) Uani 1 1 d .
H1A H 0.7727 0.6527 0.048 0.039 Uiso 1 1 calc R
H1B H 0.7639 0.7419 0.1557 0.039 Uiso 1 1 calc R
C11 C 0.7616(6) 0.6916(5) 0.4475(5) 0.0247(13) Uani 1 1 d .
C6 C 1.3733(7) 0.6436(7) 0.3757(8) 0.052(2) Uani 1 1 d .
H6A H 1.4453 0.6207 0.3483 0.077 Uiso 1 1 calc R
H6B H 1.3781 0.5989 0.4512 0.077 Uiso 1 1 calc R
H6C H 1.3779 0.7293 0.3938 0.077 Uiso 1 1 calc R
C15 C 0.6259(6) 0.2502(6) 0.2034(7) 0.0350(16) Uani 1 1 d .
H15 H 0.6076 0.2759 0.115 0.042 Uiso 1 1 calc R
C13 C 0.8184(9) 0.1968(8) 0.3342(9) 0.071(3) Uani 1 1 d .
H13 H 0.9084 0.1995 0.3786 0.085 Uiso 1 1 calc R
C5 C 1.1468(6) 0.6433(6) 0.3012(6) 0.0314(15) Uani 1 1 d .
C16 C 0.6556(10) 0.0568(8) 0.1011(9) 0.078(3) Uani 1 1 d .
H16A H 0.662 -0.0299 0.112 0.117 Uiso 1 1 calc R
H16B H 0.7352 0.0876 0.092 0.117 Uiso 1 1 calc R
H16C H 0.5826 0.0762 0.0262 0.117 Uiso 1 1 calc R
C17 C 0.5250(6) 0.2968(6) 0.2533(7) 0.0318(15) Uani 1 1 d .
O8 O 0.5438(5) 0.3240(5) 0.3619(5) 0.0428(12) Uani 1 1 d .

loop_
_atom_site_aniso_label
_atom_site_aniso_U_11
_atom_site_aniso_U_22
_atom_site_aniso_U_33
_atom_site_aniso_U_23
_atom_site_aniso_U_13
_atom_site_aniso_U_12
Ru1 0.01988(19) 0.02153(19) 0.0216(2) -0.0010(2) 0.00894(16) -0.0005(2)
Cl1 0.0210(7) 0.0320(8) 0.0291(8) 0.0016(7) 0.0068(7) 0.0019(6)
Cl3 0.0254(8) 0.0323(8) 0.0347(9) 0.0052(7) 0.0139(7) 0.0069(6)
Cl2 0.0381(9) 0.0402(9) 0.0269(8) -0.0083(7) 0.0130(7) -0.0041(7)
O5 0.038(3) 0.024(2) 0.033(3) -0.0023(19) 0.021(2) -0.0064(19)
O7 0.048(3) 0.040(3) 0.054(3) 0.008(3) 0.010(3) -0.008(2)
O3 0.024(2) 0.049(3) 0.056(3) -0.006(3) 0.014(2) -0.004(2)
O1 0.045(3) 0.028(2) 0.035(3) 0.010(2) 0.013(2) 0.000(2)
N2 0.023(2) 0.024(2) 0.020(2) -0.0003(19) 0.008(2) 0.004(2)
O6 0.025(2) 0.025(2) 0.046(3) 0.003(2) 0.013(2) 0.0045(18)
O9 0.021(2) 0.053(3) 0.039(3) -0.017(2) 0.005(2) -0.008(2)
O4 0.052(3) 0.055(3) 0.022(2) 0.001(2) 0.002(2) 0.020(2)
C14 0.042(4) 0.034(4) 0.053(5) -0.007(4) 0.012(4) -0.006(3)
O2 0.039(3) 0.062(4) 0.029(3) 0.003(3) 0.005(2) -0.001(3)
N3 0.022(3) 0.020(3) 0.052(4) -0.002(3) 0.010(3) -0.003(2)
C9 0.027(3) 0.022(3) 0.028(3) 0.000(3) 0.015(3) -0.004(2)
C8 0.031(3) 0.031(3) 0.025(3) 0.003(3) 0.014(3) 0.001(3)
N1 0.026(3) 0.034(3) 0.018(3) -0.004(2) 0.008(2) 0.002(2)
C4 0.057(5) 0.066(6) 0.023(4) 0.002(4) 0.023(4) 0.001(4)
C2 0.031(3) 0.041(4) 0.024(3) 0.002(3) 0.011(3) -0.009(3)
C7 0.035(3) 0.038(3) 0.022(3) -0.006(4) 0.005(2) 0.010(4)
C3 0.022(3) 0.028(3) 0.030(3) -0.003(3) 0.012(3) -0.007(3)
C10 0.089(6) 0.052(6) 0.047(4) -0.001(4) 0.038(5) -0.034(5)
C12 0.042(4) 0.024(3) 0.054(5) 0.004(3) 0.021(4) 0.007(3)
C18 0.025(4) 0.089(7) 0.073(6) -0.031(5) 0.017(4) 0.001(4)
C1 0.036(4) 0.032(4) 0.033(4) 0.008(3) 0.016(3) 0.000(3)
C11 0.027(3) 0.027(3) 0.020(3) -0.005(3) 0.008(3) -0.002(3)
C6 0.026(4) 0.044(5) 0.073(6) 0.001(4) 0.001(4) -0.001(3)
C15 0.027(3) 0.034(4) 0.045(4) -0.010(3) 0.015(3) -0.012(3)
C13 0.066(6) 0.060(6) 0.064(6) 0.035(5) -0.008(5) -0.036(5)
C5 0.029(4) 0.032(4) 0.034(4) 0.006(3) 0.013(3) -0.003(3)
C16 0.098(8) 0.053(6) 0.065(6) -0.034(5) 0.004(6) 0.016(6)
C17 0.026(3) 0.023(3) 0.046(4) -0.001(3) 0.012(3) -0.002(3)
O8 0.040(3) 0.053(3) 0.038(3) -0.001(2) 0.017(2) -0.006(2)

loop_
_atom_type_symbol
_atom_type_description
_atom_type_scat_dispersion_real
_atom_type_scat_dispersion_imag
_atom_type_scat_source
C C 0.0033 0.0016 'International Tables Vol C Tables 4.2.6.8 and 6.1.1.4'
H H 0 0 'International Tables Vol C Tables 4.2.6.8 and 6.1.1.4'
Cl Cl 0.1484 0.1585 'International Tables Vol C Tables 4.2.6.8 and 6.1.1.4'
N N 0.0061 0.0033 'International Tables Vol C Tables 4.2.6.8 and 6.1.1.4'
O O 0.0106 0.006 'International Tables Vol C Tables 4.2.6.8 and 6.1.1.4'
Ru Ru -1.2594 0.8363 'International Tables Vol C Tables 4.2.6.8 and 6.1.1.4'

loop_
_geom_angle_atom_site_label_1
_geom_angle_atom_site_label_2
_geom_angle_atom_site_label_3
_geom_angle
_geom_angle_publ_flag
N3 Ru1 N2 88.4(2) y
N3 Ru1 N1 179.0(2) y
N2 Ru1 N1 92.57(19) y
N3 Ru1 Cl2 89.99(17) y
N2 Ru1 Cl2 178.32(15) y
N1 Ru1 Cl2 89.02(14) y
N3 Ru1 Cl1 89.93(15) y
N2 Ru1 Cl1 89.50(13) y
N1 Ru1 Cl1 90.22(14) y
Cl2 Ru1 Cl1 91.02(6) y
N3 Ru1 Cl3 89.83(15) y
N2 Ru1 Cl3 88.25(13) y
N1 Ru1 Cl3 90.06(14) y
Cl2 Ru1 Cl3 91.22(6) y
Cl1 Ru1 Cl3 177.74(6) y
C13 O7 C14 105.2(6) n
C5 O3 C6 117.0(6) n
C1 O1 C2 105.5(5) n
C7 N2 C9 107.1(5) y
C7 N2 Ru1 128.5(4) n
C9 N2 Ru1 123.8(4) n
C11 O6 C12 116.2(5) n
C17 O9 C18 116.6(6) n
C7 O4 C8 106.6(5) n
O7 C14 C16 108.2(6) n
O7 C14 C15 103.5(6) n
C16 C14 C15 111.9(7) n
C13 N3 C15 106.9(6) y
C13 N3 Ru1 126.5(5) n
C15 N3 Ru1 122.1(4) n
N2 C9 C11 111.6(4) n
N2 C9 C8 103.8(5) n
C11 C9 C8 110.0(5) n
O4 C8 C10 107.7(6) n
O4 C8 C9 103.3(4) n
C10 C8 C9 112.9(6) n
C3 N1 C1 103.5(4) y
C3 N1 Ru1 118.4(4) n
C1 N1 Ru1 117.1(4) n
O1 C2 C4 112.2(6) n
O1 C2 C3 104.6(5) n
C4 C2 C3 111.2(6) n
N2 C7 O4 119.1(6) n
N1 C3 C5 109.9(5) n
N1 C3 C2 105.4(5) n
C5 C3 C2 111.2(5) n
O1 C1 N1 105.8(5) n
O5 C11 O6 125.4(6) n
O5 C11 C9 126.2(5) n
O6 C11 C9 108.3(5) n
N3 C15 C17 110.1(5) n
N3 C15 C14 103.5(6) n
C17 C15 C14 110.7(6) n
N3 C13 O7 116.4(8) n
O2 C5 O3 126.0(6) n
O2 C5 C3 124.2(6) n
O3 C5 C3 109.7(5) n
O8 C17 O9 124.1(6) n
O8 C17 C15 125.0(6) n
O9 C17 C15 110.8(6) n

loop_
_geom_bond_atom_site_label_1
_geom_bond_atom_site_label_2
_geom_bond_distance
_geom_bond_publ_flag
Ru1 N3 2.097(5) y
Ru1 N2 2.119(5) y
Ru1 N1 2.129(5) y
Ru1 Cl2 2.3354(19) y
Ru1 Cl1 2.3412(18) y
Ru1 Cl3 2.3546(18) y
O5 C11 1.202(7) n
O7 C13 1.351(9) n
O7 C14 1.448(9) n
O3 C5 1.320(7) n
O3 C6 1.436(8) n
O1 C1 1.417(7) n
O1 C2 1.424(8) n
N2 C7 1.255(7) y
N2 C9 1.481(7) y
O6 C11 1.332(7) n
O6 C12 1.447(7) n
O9 C17 1.317(8) n
O9 C18 1.465(8) n
O4 C7 1.343(7) n
O4 C8 1.453(7) n
C14 C16 1.521(11) n
C14 C15 1.535(10) n
O2 C5 1.208(8) n
N3 C13 1.294(11) y
N3 C15 1.473(8) y
C9 C11 1.512(8) n
C9 C8 1.553(8) n
C8 C10 1.524(8) n
N1 C3 1.490(7) y
N1 C1 1.495(8) y
C4 C2 1.516(9) n
C2 C3 1.540(9) n
C3 C5 1.521(9) n
C15 C17 1.502(9) n
C17 O8 1.221(8) n
